data_4127761
loop_
_publ_author_name
'Sick, Torben'
'Rotter, Julian M.'
'Reuter, Stephan'
'Kandambeth, Sharath'
'Bach, Nicolai N.'
'D\"oblinger, Markus'
'Merz, Julia'
'Clark, Timothy'
'Marder, Todd B.'
'Bein, Thomas'
'Medina, Dana D.'

_publ_section_title
;
 Switching on and off Interlayer Correlations and Porosity in 2D Covalent
 Organic Frameworks.
;
_journal_issue 32
_journal_name_full 'Journal of the American Chemical Society'
_journal_page_first 12570
_journal_page_last 12581
_journal_paper_doi 10.1021/jacs.9b02800
_journal_volume 141
_journal_year 2019
_chemical_formula_moiety 'C64 H48 N2 S2 O2, C H Cl3, 2(C3 H7 N O)'
_chemical_formula_sum 'C71 H63 Cl3 N4 O4 S2'
_chemical_formula_weight 1206.72
_chemical_name_common TS462-BDTOEt-MAPB
_space_group_crystal_system triclinic
_space_group_IT_number 2
_space_group_name_Hall '-P 1'
_space_group_name_H-M_alt 'P -1'
_symmetry_space_group_name_Hall '-P 1'
_symmetry_space_group_name_H-M 'P -1'
_atom_sites_solution_hydrogens geom
_audit_block_code C64H48N2O2S2_chloroform_dmf_vv046_bein
_audit_creation_method 'APEX3 v2016.5-0'
_audit_update_record 27-Jan-17
_cell_angle_alpha 86.773(7)
_cell_angle_beta 81.159(7)
_cell_angle_gamma 78.540(7)
_cell_formula_units_Z 2
_cell_length_a 10.0629(19)
_cell_length_b 12.379(3)
_cell_length_c 25.104(5)
_cell_measurement_reflns_used 5509
_cell_measurement_temperature 100.(2)
_cell_measurement_theta_max 25.0029
_cell_measurement_theta_min 2.9206
_cell_volume 3027.3(11)
_computing_cell_refinement 'SAINT V8.37A (Bruker AXS Inc., 2015)'
_computing_data_collection 'SAINT V8.37A (Bruker AXS Inc., 2015)'
_computing_data_reduction 'SAINT V8.37A (Bruker AXS Inc., 2015)'
_computing_molecular_graphics 'shelXle (C.B. Huebschle, rev 786)'
_computing_structure_refinement 'SHELXL-2014/7 (Sheldrick, 2014)'
_computing_structure_solution 'XT, VERSION 2014/5'
_diffrn_ambient_temperature 100.(2)
_diffrn_detector_area_resol_mean 7.4074
_diffrn_measured_fraction_theta_full 0.986
_diffrn_measured_fraction_theta_max 0.986
_diffrn_measurement_device 'fixed-chi three-circle diffractometer'
_diffrn_measurement_device_type 'Bruker D8 Venture TXS'
_diffrn_measurement_method 'mix of phi and omega scans'
_diffrn_radiation_monochromator 'focusing mirrors'
_diffrn_radiation_type MoK\a
_diffrn_radiation_wavelength 0.71073
_diffrn_reflns_av_R_equivalents 0.1117
_diffrn_reflns_av_unetI/netI 0.1296
_diffrn_reflns_Laue_measured_fraction_full 0.986
_diffrn_reflns_Laue_measured_fraction_max 0.986
_diffrn_reflns_limit_h_max 11
_diffrn_reflns_limit_h_min -11
_diffrn_reflns_limit_k_max 14
_diffrn_reflns_limit_k_min -14
_diffrn_reflns_limit_l_max 29
_diffrn_reflns_limit_l_min -29
_diffrn_reflns_number 33091
_diffrn_reflns_point_group_measured_fraction_full 0.986
_diffrn_reflns_point_group_measured_fraction_max 0.986
_diffrn_reflns_theta_full 25.027
_diffrn_reflns_theta_max 25.027
_diffrn_reflns_theta_min 3.191
_diffrn_source 'rotating anode (TXS)'
_diffrn_source_current 50
_diffrn_source_power 2.5
_diffrn_source_type 'Bruker TXS'
_diffrn_source_voltage 50
_exptl_absorpt_coefficient_mu 0.275
_exptl_absorpt_correction_T_max 0.9705
_exptl_absorpt_correction_T_min 0.8426
_exptl_absorpt_correction_type multi-scan
_exptl_absorpt_process_details
;
SADABS-2016/2 - Bruker AXS area detector scaling and absorption correction
;
_exptl_crystal_colour orange
_exptl_crystal_density_diffrn 1.324
_exptl_crystal_density_method 'not measured'
_exptl_crystal_description rod
_exptl_crystal_F_000 1264
_exptl_crystal_size_max 0.100
_exptl_crystal_size_mid 0.020
_exptl_crystal_size_min 0.010
_refine_diff_density_max 0.805
_refine_diff_density_min -0.729
_refine_diff_density_rms 0.156
_refine_ls_extinction_coef 0.0145(17)
_refine_ls_extinction_method 'SHELXL-2014/7 (Sheldrick 2014'
_refine_ls_goodness_of_fit_ref 1.035
_refine_ls_hydrogen_treatment constr
_refine_ls_matrix_type full
_refine_ls_number_parameters 766
_refine_ls_number_reflns 10528
_refine_ls_number_restraints 42
_refine_ls_restrained_S_all 1.050
_refine_ls_R_factor_all 0.1511
_refine_ls_R_factor_gt 0.0843
_refine_ls_shift/su_max 0.000
_refine_ls_shift/su_mean 0.000
_refine_ls_structure_factor_coef Fsqd
_refine_ls_weighting_details 'w=1/[\s^2^(Fo^2^)+(0.1248P)^2^+1.7749P] where P=(Fo^2^+2Fc^2^)/3'
_refine_ls_weighting_scheme calc
_refine_ls_wR_factor_gt 0.2105
_refine_ls_wR_factor_ref 0.2439
_reflns_Friedel_coverage 0.000
_reflns_number_gt 5985
_reflns_number_total 10528
_reflns_threshold_expression 'I > 2\s(I)'
_cod_data_source_file ja9b02800_si_006.cif
_cod_data_source_block vv046
_cod_depositor_comments
;
The following automatic conversions were performed:

'_exptl_absorpt_correction_type' value 'Multi-Scan' changed to
'multi-scan' according to
/home/data/users/saulius/crontab/automatic-downloads/current/ACS/lib/dictionaries/cif_core.dic
dictionary named 'cif_core.dic' version 2.4.2 from 2011-04-26.

Automatic conversion script
Id: cif_fix_values 4973 2017-02-22 13:04:09Z antanas 
;
_cod_database_code 4127761
_shelx_space_group_comment
;
The symmetry employed for this shelxl refinement is uniquely defined
by the following loop, which should always be used as a source of
symmetry information in preference to the above space-group names.
They are only intended as comments.
;

loop_
_space_group_symop_operation_xyz
'x, y, z'
'-x, -y, -z'

loop_
_atom_site_label
_atom_site_type_symbol
_atom_site_fract_x
_atom_site_fract_y
_atom_site_fract_z
_atom_site_U_iso_or_equiv
_atom_site_adp_type
_atom_site_occupancy
_atom_site_site_symmetry_order
_atom_site_calc_flag
_atom_site_refinement_flags_posn
_atom_site_refinement_flags_adp
_atom_site_refinement_flags_occupancy
_atom_site_disorder_assembly
_atom_site_disorder_group
Cl1 Cl 0.7783(3) 0.03703(19) 0.28519(9) 0.0842(8) Uani 1 1 d . . . . .
Cl2 Cl 0.7713(3) -0.10214(19) 0.38138(11) 0.1039(10) Uani 1 1 d . U . . .
Cl3 Cl 0.7090(3) 0.13222(17) 0.39059(9) 0.0771(7) Uani 1 1 d . . . . .
S1 S 0.60999(14) 0.64781(12) 0.57249(5) 0.0258(4) Uani 1 1 d . . . . .
S2 S 0.81510(14) 0.60127(12) 0.41484(5) 0.0266(4) Uani 1 1 d . . . . .
O1 O 0.3886(4) 0.7259(3) 0.49656(13) 0.0300(9) Uani 1 1 d . . . . .
O2 O 1.0432(5) 0.2722(3) 0.51943(15) 0.0399(11) Uani 1 1 d . . . . .
O3 O 1.1187(6) 0.7730(4) 0.2571(2) 0.0700(16) Uani 1 1 d . . . . .
O4 O 0.1064(6) 0.0319(5) 0.3568(2) 0.0691(15) Uani 1 1 d . . . . .
N1 N 0.1811(4) 0.3801(4) 0.34906(16) 0.0253(10) Uani 1 1 d . . . . .
N2 N 0.6440(4) 0.5205(4) 0.33932(15) 0.0247(10) Uani 1 1 d . . . . .
N3 N 0.9080(6) 0.7524(4) 0.2428(2) 0.0466(14) Uani 1 1 d . . . . .
N4 N 0.3216(7) 0.0044(6) 0.3085(3) 0.0669(19) Uani 1 1 d . . . . .
C1 C 0.5429(5) 0.5723(4) 0.53024(18) 0.0204(11) Uani 1 1 d . U . . .
C2 C 0.4466(5) 0.6162(4) 0.49679(19) 0.0227(12) Uani 1 1 d . . . . .
C3 C 0.4034(5) 0.5416(5) 0.46603(18) 0.0230(12) Uani 1 1 d . U . . .
C4 C 0.3045(5) 0.5659(5) 0.42857(18) 0.0221(12) Uani 1 1 d . . . . .
H4 H 0.2578 0.6380 0.4204 0.027 Uiso 1 1 calc R U . . .
C5 C 0.2868(5) 0.4723(5) 0.40643(18) 0.0237(12) Uani 1 1 d . . . . .
C6 C 0.1951(5) 0.4707(5) 0.36816(18) 0.0231(12) Uani 1 1 d . . . . .
H6 H 0.1435 0.5384 0.3566 0.028 Uiso 1 1 calc R U . . .
C7 C 0.0929(5) 0.3850(4) 0.30983(18) 0.0235(12) Uani 1 1 d . . . . .
C8 C 0.0333(5) 0.2933(5) 0.30661(19) 0.0238(12) Uani 1 1 d . . . . .
H8 H 0.0497 0.2325 0.3311 0.029 Uiso 1 1 calc R U . . .
C9 C -0.0500(5) 0.2913(4) 0.26752(19) 0.0235(12) Uani 1 1 d . . . . .
H9 H -0.0919 0.2293 0.2663 0.028 Uiso 1 1 calc R U . . .
C10 C -0.0740(5) 0.3785(4) 0.22974(18) 0.0204(11) Uani 1 1 d . . . . .
C11 C -0.0118(5) 0.4686(4) 0.23391(19) 0.0220(12) Uani 1 1 d . . . . .
H11 H -0.0258 0.5289 0.2090 0.026 Uiso 1 1 calc R U . . .
C12 C 0.0691(5) 0.4726(4) 0.27300(19) 0.0231(12) Uani 1 1 d . . . . .
H12 H 0.1089 0.5354 0.2749 0.028 Uiso 1 1 calc R U . . .
C13 C -0.1580(5) 0.3743(4) 0.18662(18) 0.0188(11) Uani 1 1 d . . . . .
C14 C -0.1688(5) 0.2725(4) 0.16836(18) 0.0205(11) Uani 1 1 d . . . . .
H14 H -0.1197 0.2067 0.1828 0.025 Uiso 1 1 calc R U . . .
C15 C -0.2514(5) 0.2660(4) 0.12886(18) 0.0193(11) Uani 1 1 d . . . . .
C16 C -0.3200(5) 0.3632(4) 0.10655(18) 0.0195(11) Uani 1 1 d . . . . .
H16 H -0.3753 0.3596 0.0795 0.023 Uiso 1 1 calc R U . . .
C17 C -0.3078(5) 0.4654(4) 0.12379(18) 0.0195(11) Uani 1 1 d . . . . .
C18 C -0.2278(5) 0.4689(4) 0.16337(18) 0.0201(11) Uani 1 1 d . . . . .
H18 H -0.2201 0.5387 0.1752 0.024 Uiso 1 1 calc R U . . .
C19 C -0.2593(5) 0.1566(4) 0.10971(17) 0.0183(11) Uani 1 1 d . . . . .
C20 C -0.1427(5) 0.0744(4) 0.10162(19) 0.0226(12) Uani 1 1 d . . . . .
H20 H -0.0583 0.0884 0.1094 0.027 Uiso 1 1 calc R U . . .
C21 C -0.1467(6) -0.0274(4) 0.0825(2) 0.0248(12) Uani 1 1 d . . . . .
H21 H -0.0654 -0.0819 0.0765 0.030 Uiso 1 1 calc R U . . .
C22 C -0.2700(6) -0.0492(4) 0.0722(2) 0.0268(13) Uani 1 1 d . . . . .
H22 H -0.2739 -0.1192 0.0594 0.032 Uiso 1 1 calc R U . . .
C23 C -0.3868(6) 0.0311(4) 0.0806(2) 0.0260(12) Uani 1 1 d . . . . .
H23 H -0.4716 0.0161 0.0738 0.031 Uiso 1 1 calc R U . . .
C24 C -0.3816(5) 0.1335(4) 0.09875(18) 0.0230(12) Uani 1 1 d . . . . .
H24 H -0.4627 0.1886 0.1038 0.028 Uiso 1 1 calc R U . . .
C25 C -0.3744(5) 0.5687(4) 0.09699(19) 0.0193(11) Uani 1 1 d . . . . .
C26 C -0.3790(5) 0.5735(4) 0.04156(19) 0.0204(11) Uani 1 1 d . . . . .
H26 H -0.3441 0.5093 0.0210 0.024 Uiso 1 1 calc R U . . .
C27 C -0.4334(5) 0.6697(5) 0.0165(2) 0.0254(12) Uani 1 1 d . . . . .
H27 H -0.4339 0.6717 -0.0214 0.030 Uiso 1 1 calc R U . . .
C28 C -0.4873(5) 0.7639(4) 0.0454(2) 0.0253(12) Uani 1 1 d . . . . .
H28 H -0.5256 0.8304 0.0280 0.030 Uiso 1 1 calc R U . . .
C29 C -0.4844(6) 0.7595(5) 0.1006(2) 0.0271(13) Uani 1 1 d . . . . .
H29 H -0.5213 0.8235 0.1211 0.032 Uiso 1 1 calc R U . . .
C30 C -0.4285(5) 0.6633(4) 0.12584(19) 0.0220(12) Uani 1 1 d . . . . .
H30 H -0.4271 0.6619 0.1636 0.026 Uiso 1 1 calc R U . . .
C31B C 0.4632(8) 0.7936(6) 0.4609(3) 0.0536(19) Uani 0.433(15) 1 d . . P A 1
H31A H 0.4368 0.8695 0.4747 0.064 Uiso 0.433(15) 1 calc R U P A 1
H31B H 0.5615 0.7681 0.4639 0.064 Uiso 0.433(15) 1 calc R U P A 1
C70 C 0.4516(15) 0.8000(12) 0.4088(6) 0.039(4) Uiso 0.433(15) 1 d . . P A 1
H70A H 0.5015 0.7316 0.3916 0.058 Uiso 0.433(15) 1 calc R U P A 1
H70B H 0.4902 0.8624 0.3918 0.058 Uiso 0.433(15) 1 calc R U P A 1
H70C H 0.3546 0.8107 0.4045 0.058 Uiso 0.433(15) 1 calc R U P A 1
C31 C 0.4632(8) 0.7936(6) 0.4609(3) 0.0536(19) Uani 0.567(15) 1 d . . P A 2
H31C H 0.4910 0.7585 0.4254 0.064 Uiso 0.567(15) 1 calc R U P A 2
H31D H 0.5475 0.7995 0.4754 0.064 Uiso 0.567(15) 1 calc R U P A 2
C70B C 0.3830(18) 0.9040(14) 0.4537(7) 0.090(6) Uiso 0.567(15) 1 d . . P A 2
H70D H 0.2957 0.8984 0.4424 0.135 Uiso 0.567(15) 1 calc R U P A 2
H70E H 0.4341 0.9451 0.4260 0.135 Uiso 0.567(15) 1 calc R U P A 2
H70F H 0.3654 0.9427 0.4878 0.135 Uiso 0.567(15) 1 calc R U P A 2
C32 C 1.0785(5) 0.4490(4) 0.53678(18) 0.0203(11) Uani 1 1 d . U . . .
C33 C 1.0215(5) 0.3830(4) 0.50759(18) 0.0233(12) Uani 1 1 d . . . . .
C34 C 0.9411(5) 0.4356(4) 0.46956(18) 0.0186(11) Uani 1 1 d . U . . .
C35 C 0.8631(5) 0.3911(4) 0.43572(18) 0.0211(12) Uani 1 1 d . . . . .
H35 H 0.8611 0.3148 0.4350 0.025 Uiso 1 1 calc R U . . .
C36 C 0.7933(5) 0.4682(4) 0.40537(18) 0.0213(12) Uani 1 1 d . . . . .
C37 C 0.7069(5) 0.4450(5) 0.36838(18) 0.0246(12) Uani 1 1 d . . . . .
H37 H 0.6962 0.3711 0.3655 0.030 Uiso 1 1 calc R U . . .
C38 C 0.5663(5) 0.4892(4) 0.30246(18) 0.0202(11) Uani 1 1 d . U . . .
C39 C 0.5846(5) 0.3836(5) 0.28321(19) 0.0251(12) Uani 1 1 d . . . . .
H39 H 0.6498 0.3260 0.2964 0.030 Uiso 1 1 calc R U . . .
C40 C 0.5089(5) 0.3613(5) 0.24505(18) 0.0220(12) Uani 1 1 d . . . . .
H40 H 0.5227 0.2882 0.2328 0.026 Uiso 1 1 calc R U . . .
C41 C 0.4129(5) 0.4432(4) 0.22408(18) 0.0213(12) Uani 1 1 d . . . . .
C42 C 0.3940(5) 0.5486(4) 0.24394(18) 0.0221(12) Uani 1 1 d . . . . .
H42 H 0.3274 0.6057 0.2312 0.027 Uiso 1 1 calc R U . . .
C43 C 0.4701(5) 0.5726(4) 0.28199(19) 0.0233(12) Uani 1 1 d . . . . .
H43 H 0.4569 0.6458 0.2941 0.028 Uiso 1 1 calc R U . . .
C44 C 0.3332(5) 0.4186(4) 0.18273(18) 0.0186(11) Uani 1 1 d . . . . .
C45 C 0.3108(5) 0.3129(4) 0.17813(19) 0.0208(11) Uani 1 1 d . . . . .
H45 H 0.3477 0.2558 0.2017 0.025 Uiso 1 1 calc R U . . .
C46 C 0.2357(5) 0.2884(4) 0.13989(18) 0.0190(11) Uani 1 1 d . . . . .
C47 C 0.1785(5) 0.3733(4) 0.10637(18) 0.0203(11) Uani 1 1 d . . . . .
H47 H 0.1252 0.3577 0.0807 0.024 Uiso 1 1 calc R U . . .
C48 C 0.1991(5) 0.4808(4) 0.11028(18) 0.0187(11) Uani 1 1 d . . . . .
C49 C 0.2787(5) 0.5020(4) 0.14776(18) 0.0200(11) Uani 1 1 d . . . . .
H49 H 0.2963 0.5742 0.1496 0.024 Uiso 1 1 calc R U . . .
C50 C 0.2203(5) 0.1731(4) 0.13328(19) 0.0208(11) Uani 1 1 d . . . . .
C51 C 0.1953(5) 0.1038(4) 0.1780(2) 0.0247(12) Uani 1 1 d . . . . .
H51 H 0.1841 0.1314 0.2132 0.030 Uiso 1 1 calc R U . . .
C52 C 0.1863(6) -0.0059(5) 0.1713(2) 0.0272(13) Uani 1 1 d . . . . .
H52 H 0.1696 -0.0524 0.2020 0.033 Uiso 1 1 calc R U . . .
C53 C 0.2017(5) -0.0465(4) 0.1202(2) 0.0254(12) Uani 1 1 d . . . . .
H53 H 0.1962 -0.1210 0.1155 0.030 Uiso 1 1 calc R U . . .
C54 C 0.2254(5) 0.0222(4) 0.0761(2) 0.0262(12) Uani 1 1 d . . . . .
H54 H 0.2357 -0.0058 0.0409 0.031 Uiso 1 1 calc R U . . .
C55 C 0.2343(5) 0.1298(4) 0.08173(19) 0.0218(12) Uani 1 1 d . . . . .
H55 H 0.2500 0.1755 0.0506 0.026 Uiso 1 1 calc R U . . .
C56 C 0.1389(5) 0.5719(4) 0.07496(18) 0.0209(12) Uani 1 1 d . . . . .
C57 C 0.2094(5) 0.6549(4) 0.05570(18) 0.0204(11) Uani 1 1 d . . . . .
H57 H 0.2964 0.6542 0.0661 0.024 Uiso 1 1 calc R U . . .
C58 C 0.1561(5) 0.7385(4) 0.02180(19) 0.0233(12) Uani 1 1 d . . . . .
H58 H 0.2075 0.7933 0.0082 0.028 Uiso 1 1 calc R U . . .
C59 C 0.0256(5) 0.7425(4) 0.00750(19) 0.0227(12) Uani 1 1 d . . . . .
H59 H -0.0123 0.8000 -0.0156 0.027 Uiso 1 1 calc R U . . .
C60 C -0.0465(5) 0.6619(4) 0.02750(19) 0.0230(12) Uani 1 1 d . . . . .
H60 H -0.1356 0.6649 0.0186 0.028 Uiso 1 1 calc R U . . .
C61 C 0.0087(5) 0.5769(4) 0.06039(18) 0.0216(12) Uani 1 1 d . . . . .
H61 H -0.0420 0.5212 0.0732 0.026 Uiso 1 1 calc R U . . .
C62 C 1.0914(6) 0.1972(5) 0.4753(3) 0.0412(15) Uani 0.503(14) 1 d . . P B 1
H62A H 1.1220 0.2411 0.4432 0.049 Uiso 0.503(14) 1 calc R U P B 1
H62B H 1.0115 0.1688 0.4673 0.049 Uiso 0.503(14) 1 calc R U P B 1
C71 C 1.2023(13) 0.1014(10) 0.4808(5) 0.044(4) Uiso 0.503(14) 1 d . . P B 1
H71A H 1.2891 0.1266 0.4796 0.065 Uiso 0.503(14) 1 calc R U P B 1
H71B H 1.2098 0.0513 0.4511 0.065 Uiso 0.503(14) 1 calc R U P B 1
H71C H 1.1816 0.0625 0.5152 0.065 Uiso 0.503(14) 1 calc R U P B 1
C62B C 1.0914(6) 0.1972(5) 0.4753(3) 0.0412(15) Uani 0.497(14) 1 d . . P B 2
H62C H 1.1909 0.1680 0.4734 0.049 Uiso 0.497(14) 1 calc R U P B 2
H62D H 1.0735 0.2349 0.4406 0.049 Uiso 0.497(14) 1 calc R U P B 2
C71B C 1.0113(15) 0.1057(11) 0.4879(6) 0.054(5) Uiso 0.497(14) 1 d . . P B 2
H71D H 1.0314 0.0688 0.5221 0.081 Uiso 0.497(14) 1 calc R U P B 2
H71E H 1.0374 0.0522 0.4590 0.081 Uiso 0.497(14) 1 calc R U P B 2
H71F H 0.9130 0.1366 0.4908 0.081 Uiso 0.497(14) 1 calc R U P B 2
C63 C 1.0057(8) 0.7502(5) 0.2731(3) 0.0486(17) Uani 1 1 d . . . . .
H63 H 0.9867 0.7295 0.3101 0.058 Uiso 1 1 calc R U . . .
C64 C 0.9264(11) 0.7864(7) 0.1876(3) 0.084(3) Uani 1 1 d . . . . .
H64A H 0.8979 0.7340 0.1659 0.126 Uiso 1 1 calc R U . . .
H64B H 1.0232 0.7887 0.1757 0.126 Uiso 1 1 calc R U . . .
H64C H 0.8707 0.8599 0.1831 0.126 Uiso 1 1 calc R U . . .
C65 C 0.7781(8) 0.7276(6) 0.2662(3) 0.059(2) Uani 1 1 d . . . . .
H65A H 0.7584 0.6676 0.2467 0.088 Uiso 1 1 calc R U . . .
H65B H 0.7063 0.7933 0.2638 0.088 Uiso 1 1 calc R U . . .
H65C H 0.7806 0.7051 0.3041 0.088 Uiso 1 1 calc R U . . .
C66 C 0.1984(9) -0.0223(7) 0.3252(3) 0.061(2) Uani 1 1 d . . . . .
H66 H 0.1809 -0.0875 0.3117 0.073 Uiso 1 1 calc R U . . .
C67 C 0.3589(9) 0.1028(6) 0.3259(3) 0.066(2) Uani 1 1 d . . . . .
H67A H 0.3630 0.1563 0.2957 0.098 Uiso 1 1 calc R U . . .
H67B H 0.4487 0.0833 0.3381 0.098 Uiso 1 1 calc R U . . .
H67C H 0.2901 0.1352 0.3556 0.098 Uiso 1 1 calc R U . . .
C68 C 0.4201(10) -0.0674(9) 0.2724(4) 0.098(3) Uani 1 1 d . U . . .
H68A H 0.5006 -0.0974 0.2900 0.147 Uiso 1 1 calc R U . . .
H68B H 0.4479 -0.0258 0.2396 0.147 Uiso 1 1 calc R U . . .
H68C H 0.3792 -0.1279 0.2630 0.147 Uiso 1 1 calc R U . . .
C69 C 0.8083(9) 0.0220(6) 0.3534(3) 0.067(2) Uani 1 1 d . . . . .
H69 H 0.9073 0.0222 0.3544 0.080 Uiso 1 1 calc R U . . .

loop_
_atom_site_aniso_label
_atom_site_aniso_U_11
_atom_site_aniso_U_22
_atom_site_aniso_U_33
_atom_site_aniso_U_23
_atom_site_aniso_U_13
_atom_site_aniso_U_12
Cl1 0.119(2) 0.0780(15) 0.0680(13) -0.0067(11) -0.0067(13) -0.0523(15)
Cl2 0.151(2) 0.0547(13) 0.0897(16) 0.0011(12) 0.0329(17) -0.0213(14)
Cl3 0.0960(17) 0.0550(12) 0.0776(14) -0.0127(10) -0.0013(13) -0.0140(12)
S1 0.0286(8) 0.0406(9) 0.0150(6) -0.0014(6) -0.0128(5) -0.0155(6)
S2 0.0311(8) 0.0397(8) 0.0155(6) 0.0023(6) -0.0160(6) -0.0135(7)
O1 0.038(2) 0.038(2) 0.0203(19) -0.0021(16) -0.0137(17) -0.0140(19)
O2 0.064(3) 0.041(3) 0.025(2) 0.0035(18) -0.031(2) -0.018(2)
O3 0.055(4) 0.059(3) 0.099(4) 0.002(3) -0.010(3) -0.019(3)
O4 0.069(4) 0.075(4) 0.064(3) 0.004(3) -0.013(3) -0.015(3)
N1 0.024(2) 0.043(3) 0.014(2) 0.0026(19) -0.0125(19) -0.014(2)
N2 0.021(2) 0.047(3) 0.011(2) -0.002(2) -0.0049(18) -0.018(2)
N3 0.063(4) 0.047(3) 0.035(3) -0.001(2) -0.010(3) -0.021(3)
N4 0.054(4) 0.085(5) 0.065(4) -0.003(4) -0.036(4) -0.002(4)
C1 0.021(2) 0.031(2) 0.0142(19) -0.0035(17) -0.0086(17) -0.0121(19)
C2 0.023(3) 0.037(3) 0.013(2) -0.003(2) -0.008(2) -0.011(3)
C3 0.021(3) 0.044(3) 0.009(2) -0.003(2) -0.008(2) -0.012(2)
C4 0.020(3) 0.037(3) 0.013(2) -0.003(2) -0.006(2) -0.013(2)
C5 0.024(3) 0.043(3) 0.010(2) 0.003(2) -0.010(2) -0.016(3)
C6 0.023(3) 0.040(3) 0.011(2) 0.000(2) -0.009(2) -0.014(3)
C7 0.026(3) 0.040(3) 0.009(2) 0.000(2) -0.008(2) -0.011(3)
C8 0.026(3) 0.037(3) 0.013(2) 0.001(2) -0.007(2) -0.015(3)
C9 0.021(3) 0.036(3) 0.018(3) -0.003(2) -0.007(2) -0.012(2)
C10 0.018(3) 0.034(3) 0.015(2) -0.004(2) -0.006(2) -0.013(2)
C11 0.022(3) 0.034(3) 0.016(2) 0.000(2) -0.009(2) -0.012(2)
C12 0.025(3) 0.031(3) 0.016(2) -0.005(2) -0.004(2) -0.012(2)
C13 0.017(3) 0.032(3) 0.013(2) 0.001(2) -0.007(2) -0.014(2)
C14 0.020(3) 0.030(3) 0.016(2) 0.002(2) -0.013(2) -0.008(2)
C15 0.017(3) 0.034(3) 0.011(2) -0.001(2) -0.006(2) -0.011(2)
C16 0.021(3) 0.028(3) 0.014(2) 0.002(2) -0.008(2) -0.012(2)
C17 0.019(3) 0.030(3) 0.012(2) 0.001(2) -0.003(2) -0.009(2)
C18 0.024(3) 0.029(3) 0.010(2) 0.001(2) -0.004(2) -0.013(2)
C19 0.024(3) 0.027(3) 0.008(2) 0.000(2) -0.009(2) -0.009(2)
C20 0.021(3) 0.034(3) 0.016(2) 0.002(2) -0.007(2) -0.011(3)
C21 0.025(3) 0.029(3) 0.023(3) 0.001(2) -0.013(2) -0.006(2)
C22 0.037(3) 0.025(3) 0.023(3) -0.003(2) -0.012(2) -0.010(3)
C23 0.024(3) 0.030(3) 0.030(3) -0.003(2) -0.011(2) -0.012(3)
C24 0.023(3) 0.034(3) 0.013(2) -0.002(2) -0.008(2) -0.005(2)
C25 0.017(3) 0.027(3) 0.018(2) 0.003(2) -0.007(2) -0.012(2)
C26 0.016(3) 0.034(3) 0.015(2) 0.000(2) -0.006(2) -0.012(2)
C27 0.023(3) 0.040(3) 0.020(3) 0.008(2) -0.011(2) -0.018(3)
C28 0.026(3) 0.028(3) 0.026(3) 0.009(2) -0.013(2) -0.012(2)
C29 0.028(3) 0.032(3) 0.027(3) -0.001(2) -0.012(2) -0.012(3)
C30 0.023(3) 0.034(3) 0.015(2) 0.000(2) -0.009(2) -0.014(2)
C31B 0.051(5) 0.043(4) 0.062(5) 0.012(3) -0.005(4) -0.003(3)
C31 0.051(5) 0.043(4) 0.062(5) 0.012(3) -0.005(4) -0.003(3)
C32 0.018(2) 0.033(2) 0.0124(19) -0.0008(17) -0.0077(17) -0.0070(18)
C33 0.029(3) 0.033(3) 0.012(2) 0.001(2) -0.008(2) -0.012(3)
C34 0.018(2) 0.030(2) 0.0117(19) -0.0020(17) -0.0078(17) -0.0082(18)
C35 0.018(3) 0.035(3) 0.014(2) 0.001(2) -0.004(2) -0.013(2)
C36 0.019(3) 0.040(3) 0.009(2) -0.003(2) -0.003(2) -0.015(2)
C37 0.031(3) 0.039(3) 0.009(2) 0.002(2) -0.010(2) -0.015(3)
C38 0.019(2) 0.030(2) 0.0140(19) 0.0012(17) -0.0067(17) -0.0101(18)
C39 0.021(3) 0.040(3) 0.015(2) 0.003(2) -0.008(2) -0.005(3)
C40 0.021(3) 0.038(3) 0.011(2) 0.000(2) -0.007(2) -0.011(2)
C41 0.021(3) 0.037(3) 0.010(2) 0.002(2) -0.008(2) -0.013(2)
C42 0.026(3) 0.031(3) 0.016(2) 0.006(2) -0.012(2) -0.014(2)
C43 0.023(3) 0.034(3) 0.020(3) -0.003(2) -0.009(2) -0.016(2)
C44 0.017(3) 0.031(3) 0.011(2) -0.001(2) -0.005(2) -0.009(2)
C45 0.019(3) 0.030(3) 0.015(2) 0.003(2) -0.006(2) -0.007(2)
C46 0.021(3) 0.027(3) 0.012(2) -0.005(2) -0.007(2) -0.008(2)
C47 0.018(3) 0.034(3) 0.013(2) -0.002(2) -0.007(2) -0.009(2)
C48 0.015(3) 0.032(3) 0.011(2) 0.003(2) -0.006(2) -0.010(2)
C49 0.019(3) 0.036(3) 0.011(2) -0.001(2) -0.007(2) -0.015(2)
C50 0.019(3) 0.027(3) 0.020(3) 0.000(2) -0.011(2) -0.008(2)
C51 0.024(3) 0.036(3) 0.017(3) 0.000(2) -0.009(2) -0.008(2)
C52 0.026(3) 0.036(3) 0.022(3) 0.009(2) -0.011(2) -0.010(3)
C53 0.024(3) 0.025(3) 0.031(3) 0.000(2) -0.011(2) -0.007(2)
C54 0.021(3) 0.037(3) 0.025(3) -0.005(2) -0.012(2) -0.008(2)
C55 0.023(3) 0.029(3) 0.018(2) 0.001(2) -0.011(2) -0.009(2)
C56 0.026(3) 0.034(3) 0.008(2) -0.004(2) -0.004(2) -0.015(2)
C57 0.023(3) 0.029(3) 0.014(2) -0.005(2) -0.010(2) -0.010(2)
C58 0.031(3) 0.028(3) 0.016(2) -0.002(2) -0.010(2) -0.012(2)
C59 0.031(3) 0.028(3) 0.013(2) 0.001(2) -0.008(2) -0.011(2)
C60 0.020(3) 0.038(3) 0.016(2) -0.001(2) -0.012(2) -0.007(2)
C61 0.022(3) 0.033(3) 0.015(2) -0.001(2) -0.009(2) -0.012(2)
C62 0.034(4) 0.041(4) 0.053(4) -0.002(3) -0.013(3) -0.014(3)
C62B 0.034(4) 0.041(4) 0.053(4) -0.002(3) -0.013(3) -0.014(3)
C63 0.059(5) 0.040(4) 0.048(4) 0.002(3) -0.013(4) -0.006(4)
C64 0.137(9) 0.079(6) 0.046(5) 0.015(4) -0.008(5) -0.051(6)
C65 0.058(5) 0.061(5) 0.059(5) -0.012(4) -0.003(4) -0.015(4)
C66 0.065(6) 0.059(5) 0.065(5) 0.005(4) -0.031(5) -0.012(5)
C67 0.067(5) 0.065(5) 0.075(5) 0.013(4) -0.036(4) -0.022(4)
C68 0.082(5) 0.113(5) 0.091(5) -0.013(4) -0.028(4) 0.016(4)
C69 0.076(6) 0.051(5) 0.074(5) -0.008(4) 0.001(5) -0.024(4)

loop_
_atom_type_symbol
_atom_type_description
_atom_type_scat_dispersion_real
_atom_type_scat_dispersion_imag
_atom_type_scat_source
C C 0.0033 0.0016 'International Tables Vol C Tables 4.2.6.8 and 6.1.1.4'
H H 0.0000 0.0000 'International Tables Vol C Tables 4.2.6.8 and 6.1.1.4'
N N 0.0061 0.0033 'International Tables Vol C Tables 4.2.6.8 and 6.1.1.4'
O O 0.0106 0.0060 'International Tables Vol C Tables 4.2.6.8 and 6.1.1.4'
S S 0.1246 0.1234 'International Tables Vol C Tables 4.2.6.8 and 6.1.1.4'
Cl Cl 0.1484 0.1585 'International Tables Vol C Tables 4.2.6.8 and 6.1.1.4'

loop_
_geom_angle_atom_site_label_1
_geom_angle_atom_site_label_2
_geom_angle_atom_site_label_3
_geom_angle
_geom_angle_site_symmetry_1
_geom_angle_site_symmetry_3
C1 S1 C5 90.6(2) . 2_666
C36 S2 C32 90.1(2) . 2_766
C2 O1 C31 115.0(4) . .
C2 O1 C31B 115.0(4) . .
C33 O2 C62B 118.1(4) . .
C33 O2 C62 118.1(4) . .
C6 N1 C7 118.7(5) . .
C37 N2 C38 118.2(4) . .
C63 N3 C64 121.0(7) . .
C63 N3 C65 120.4(6) . .
C64 N3 C65 118.5(7) . .
C66 N4 C68 118.8(8) . .
C66 N4 C67 122.5(7) . .
C68 N4 C67 118.8(8) . .
C2 C1 C3 122.5(4) . 2_666
C2 C1 S1 125.4(4) . .
C3 C1 S1 112.1(3) 2_666 .
O1 C2 C1 121.6(4) . .
O1 C2 C3 121.2(4) . .
C1 C2 C3 117.1(5) . .
C2 C3 C1 120.4(4) . 2_666
C2 C3 C4 128.0(5) . .
C1 C3 C4 111.6(4) 2_666 .
C5 C4 C3 111.8(5) . .
C5 C4 H4 124.1 . .
C3 C4 H4 124.1 . .
C4 C5 C6 124.3(5) . .
C4 C5 S1 113.9(4) . 2_666
C6 C5 S1 121.8(4) . 2_666
N1 C6 C5 121.7(5) . .
N1 C6 H6 119.1 . .
C5 C6 H6 119.1 . .
C12 C7 C8 119.1(4) . .
C12 C7 N1 123.7(5) . .
C8 C7 N1 117.1(5) . .
C9 C8 C7 119.9(5) . .
C9 C8 H8 120.1 . .
C7 C8 H8 120.1 . .
C8 C9 C10 121.7(5) . .
C8 C9 H9 119.1 . .
C10 C9 H9 119.1 . .
C11 C10 C9 116.8(4) . .
C11 C10 C13 121.4(4) . .
C9 C10 C13 121.8(4) . .
C12 C11 C10 122.1(5) . .
C12 C11 H11 119.0 . .
C10 C11 H11 119.0 . .
C11 C12 C7 120.4(5) . .
C11 C12 H12 119.8 . .
C7 C12 H12 119.8 . .
C18 C13 C14 118.1(4) . .
C18 C13 C10 122.3(4) . .
C14 C13 C10 119.7(5) . .
C13 C14 C15 120.9(5) . .
C13 C14 H14 119.6 . .
C15 C14 H14 119.6 . .
C16 C15 C14 119.3(4) . .
C16 C15 C19 121.1(4) . .
C14 C15 C19 119.6(5) . .
C17 C16 C15 120.3(4) . .
C17 C16 H16 119.8 . .
C15 C16 H16 119.8 . .
C18 C17 C16 119.0(5) . .
C18 C17 C25 121.2(4) . .
C16 C17 C25 119.7(4) . .
C17 C18 C13 122.5(5) . .
C17 C18 H18 118.8 . .
C13 C18 H18 118.8 . .
C24 C19 C20 118.1(5) . .
C24 C19 C15 121.5(5) . .
C20 C19 C15 120.4(4) . .
C21 C20 C19 121.5(5) . .
C21 C20 H20 119.3 . .
C19 C20 H20 119.3 . .
C20 C21 C22 119.6(5) . .
C20 C21 H21 120.2 . .
C22 C21 H21 120.2 . .
C23 C22 C21 119.6(5) . .
C23 C22 H22 120.2 . .
C21 C22 H22 120.2 . .
C22 C23 C24 120.6(5) . .
C22 C23 H23 119.7 . .
C24 C23 H23 119.7 . .
C23 C24 C19 120.6(5) . .
C23 C24 H24 119.7 . .
C19 C24 H24 119.7 . .
C30 C25 C26 118.0(5) . .
C30 C25 C17 121.2(4) . .
C26 C25 C17 120.8(5) . .
C27 C26 C25 120.9(5) . .
C27 C26 H26 119.6 . .
C25 C26 H26 119.6 . .
C26 C27 C28 120.9(5) . .
C26 C27 H27 119.6 . .
C28 C27 H27 119.6 . .
C27 C28 C29 118.6(5) . .
C27 C28 H28 120.7 . .
C29 C28 H28 120.7 . .
C30 C29 C28 120.7(5) . .
C30 C29 H29 119.7 . .
C28 C29 H29 119.7 . .
C29 C30 C25 120.9(4) . .
C29 C30 H30 119.5 . .
C25 C30 H30 119.5 . .
C70 C31B O1 119.8(9) . .
C70 C31B H31A 107.4 . .
O1 C31B H31A 107.4 . .
C70 C31B H31B 107.4 . .
O1 C31B H31B 107.4 . .
H31A C31B H31B 106.9 . .
C31B C70 H70A 109.5 . .
C31B C70 H70B 109.5 . .
H70A C70 H70B 109.5 . .
C31B C70 H70C 109.5 . .
H70A C70 H70C 109.5 . .
H70B C70 H70C 109.5 . .
O1 C31 C70B 112.2(9) . .
O1 C31 H31C 109.2 . .
C70B C31 H31C 109.2 . .
O1 C31 H31D 109.2 . .
C70B C31 H31D 109.2 . .
H31C C31 H31D 107.9 . .
C31 C70B H70D 109.5 . .
C31 C70B H70E 109.5 . .
H70D C70B H70E 109.5 . .
C31 C70B H70F 109.5 . .
H70D C70B H70F 109.5 . .
H70E C70B H70F 109.5 . .
C33 C32 C34 123.8(4) . 2_766
C33 C32 S2 124.0(4) . 2_766
C34 C32 S2 112.1(3) 2_766 2_766
O2 C33 C32 118.0(4) . .
O2 C33 C34 124.8(4) . .
C32 C33 C34 117.1(5) . .
C33 C34 C32 119.1(4) . 2_766
C33 C34 C35 130.1(5) . .
C32 C34 C35 110.7(4) 2_766 .
C36 C35 C34 113.3(5) . .
C36 C35 H35 123.4 . .
C34 C35 H35 123.4 . .
C35 C36 C37 124.1(5) . .
C35 C36 S2 113.8(4) . .
C37 C36 S2 122.2(4) . .
N2 C37 C36 122.3(5) . .
N2 C37 H37 118.9 . .
C36 C37 H37 118.9 . .
C39 C38 C43 118.4(4) . .
C39 C38 N2 124.4(5) . .
C43 C38 N2 117.1(4) . .
C40 C39 C38 120.7(5) . .
C40 C39 H39 119.7 . .
C38 C39 H39 119.7 . .
C39 C40 C41 121.9(5) . .
C39 C40 H40 119.1 . .
C41 C40 H40 119.1 . .
C42 C41 C40 117.2(4) . .
C42 C41 C44 121.4(5) . .
C40 C41 C44 121.4(5) . .
C41 C42 C43 121.6(5) . .
C41 C42 H42 119.2 . .
C43 C42 H42 119.2 . .
C42 C43 C38 120.2(5) . .
C42 C43 H43 119.9 . .
C38 C43 H43 119.9 . .
C45 C44 C49 118.7(4) . .
C45 C44 C41 120.7(4) . .
C49 C44 C41 120.6(4) . .
C44 C45 C46 121.5(5) . .
C44 C45 H45 119.2 . .
C46 C45 H45 119.2 . .
C45 C46 C47 119.0(4) . .
C45 C46 C50 120.7(4) . .
C47 C46 C50 120.3(4) . .
C46 C47 C48 120.6(4) . .
C46 C47 H47 119.7 . .
C48 C47 H47 119.7 . .
C49 C48 C47 119.0(5) . .
C49 C48 C56 119.8(4) . .
C47 C48 C56 121.3(4) . .
C48 C49 C44 121.1(5) . .
C48 C49 H49 119.5 . .
C44 C49 H49 119.5 . .
C51 C50 C55 118.1(5) . .
C51 C50 C46 121.1(4) . .
C55 C50 C46 120.8(4) . .
C50 C51 C52 120.7(5) . .
C50 C51 H51 119.7 . .
C52 C51 H51 119.7 . .
C53 C52 C51 120.0(5) . .
C53 C52 H52 120.0 . .
C51 C52 H52 120.0 . .
C52 C53 C54 119.3(5) . .
C52 C53 H53 120.3 . .
C54 C53 H53 120.3 . .
C55 C54 C53 121.5(5) . .
C55 C54 H54 119.2 . .
C53 C54 H54 119.2 . .
C54 C55 C50 120.4(5) . .
C54 C55 H55 119.8 . .
C50 C55 H55 119.8 . .
C57 C56 C61 118.0(5) . .
C57 C56 C48 121.0(4) . .
C61 C56 C48 121.0(4) . .
C58 C57 C56 121.6(5) . .
C58 C57 H57 119.2 . .
C56 C57 H57 119.2 . .
C57 C58 C59 119.8(5) . .
C57 C58 H58 120.1 . .
C59 C58 H58 120.1 . .
C60 C59 C58 119.0(5) . .
C60 C59 H59 120.5 . .
C58 C59 H59 120.5 . .
C59 C60 C61 121.0(5) . .
C59 C60 H60 119.5 . .
C61 C60 H60 119.5 . .
C60 C61 C56 120.6(5) . .
C60 C61 H61 119.7 . .
C56 C61 H61 119.7 . .
O2 C62 C71 119.7(7) . .
O2 C62 H62A 107.4 . .
C71 C62 H62A 107.4 . .
O2 C62 H62B 107.4 . .
C71 C62 H62B 107.4 . .
H62A C62 H62B 106.9 . .
C62 C71 H71A 109.5 . .
C62 C71 H71B 109.5 . .
H71A C71 H71B 109.5 . .
C62 C71 H71C 109.5 . .
H71A C71 H71C 109.5 . .
H71B C71 H71C 109.5 . .
O2 C62B C71B 105.0(7) . .
O2 C62B H62C 110.7 . .
C71B C62B H62C 110.7 . .
O2 C62B H62D 110.7 . .
C71B C62B H62D 110.7 . .
H62C C62B H62D 108.8 . .
C62B C71B H71D 109.5 . .
C62B C71B H71E 109.5 . .
H71D C71B H71E 109.5 . .
C62B C71B H71F 109.5 . .
H71D C71B H71F 109.5 . .
H71E C71B H71F 109.5 . .
O3 C63 N3 125.1(7) . .
O3 C63 H63 117.5 . .
N3 C63 H63 117.5 . .
N3 C64 H64A 109.5 . .
N3 C64 H64B 109.5 . .
H64A C64 H64B 109.5 . .
N3 C64 H64C 109.5 . .
H64A C64 H64C 109.5 . .
H64B C64 H64C 109.5 . .
N3 C65 H65A 109.5 . .
N3 C65 H65B 109.5 . .
H65A C65 H65B 109.5 . .
N3 C65 H65C 109.5 . .
H65A C65 H65C 109.5 . .
H65B C65 H65C 109.5 . .
O4 C66 N4 124.6(8) . .
O4 C66 H66 117.7 . .
N4 C66 H66 117.7 . .
N4 C67 H67A 109.5 . .
N4 C67 H67B 109.5 . .
H67A C67 H67B 109.5 . .
N4 C67 H67C 109.5 . .
H67A C67 H67C 109.5 . .
H67B C67 H67C 109.5 . .
N4 C68 H68A 109.5 . .
N4 C68 H68B 109.5 . .
H68A C68 H68B 109.5 . .
N4 C68 H68C 109.5 . .
H68A C68 H68C 109.5 . .
H68B C68 H68C 109.5 . .
Cl2 C69 Cl3 110.3(5) . .
Cl2 C69 Cl1 110.3(4) . .
Cl3 C69 Cl1 110.0(5) . .
Cl2 C69 H69 108.7 . .
Cl3 C69 H69 108.7 . .
Cl1 C69 H69 108.7 . .

loop_
_geom_bond_atom_site_label_1
_geom_bond_atom_site_label_2
_geom_bond_distance
_geom_bond_site_symmetry_2
Cl1 C69 1.779(9) .
Cl2 C69 1.738(8) .
Cl3 C69 1.745(8) .
S1 C1 1.742(5) .
S1 C5 1.743(6) 2_666
S2 C36 1.739(5) .
S2 C32 1.749(5) 2_766
O1 C2 1.367(6) .
O1 C31 1.424(8) .
O1 C31B 1.424(8) .
O2 C33 1.368(7) .
O2 C62B 1.447(7) .
O2 C62 1.447(7) .
O3 C63 1.228(8) .
O4 C66 1.235(9) .
N1 C6 1.286(7) .
N1 C7 1.415(6) .
N2 C37 1.279(7) .
N2 C38 1.414(6) .
N3 C63 1.328(9) .
N3 C64 1.421(9) .
N3 C65 1.432(9) .
N4 C66 1.346(10) .
N4 C68 1.434(11) .
N4 C67 1.452(10) .
C1 C2 1.389(7) .
C1 C3 1.410(7) 2_666
C2 C3 1.407(7) .
C3 C1 1.410(7) 2_666
C3 C4 1.449(7) .
C4 C5 1.366(7) .
C4 H4 0.9500 .
C5 C6 1.434(6) .
C5 S1 1.743(6) 2_666
C6 H6 0.9500 .
C7 C12 1.393(7) .
C7 C8 1.396(7) .
C8 C9 1.390(7) .
C8 H8 0.9500 .
C9 C10 1.405(7) .
C9 H9 0.9500 .
C10 C11 1.399(7) .
C10 C13 1.481(6) .
C11 C12 1.376(7) .
C11 H11 0.9500 .
C12 H12 0.9500 .
C13 C18 1.389(7) .
C13 C14 1.395(7) .
C14 C15 1.403(6) .
C14 H14 0.9500 .
C15 C16 1.396(7) .
C15 C19 1.484(7) .
C16 C17 1.395(7) .
C16 H16 0.9500 .
C17 C18 1.379(7) .
C17 C25 1.496(7) .
C18 H18 0.9500 .
C19 C24 1.388(7) .
C19 C20 1.389(7) .
C20 C21 1.383(7) .
C20 H20 0.9500 .
C21 C22 1.386(7) .
C21 H21 0.9500 .
C22 C23 1.378(8) .
C22 H22 0.9500 .
C23 C24 1.385(7) .
C23 H23 0.9500 .
C24 H24 0.9500 .
C25 C30 1.384(7) .
C25 C26 1.397(7) .
C26 C27 1.370(7) .
C26 H26 0.9500 .
C27 C28 1.380(8) .
C27 H27 0.9500 .
C28 C29 1.386(7) .
C28 H28 0.9500 .
C29 C30 1.376(7) .
C29 H29 0.9500 .
C30 H30 0.9500 .
C31B C70 1.329(15) .
C31B H31A 0.9900 .
C31B H31B 0.9900 .
C70 H70A 0.9800 .
C70 H70B 0.9800 .
C70 H70C 0.9800 .
C31 C70B 1.459(18) .
C31 H31C 0.9900 .
C31 H31D 0.9900 .
C70B H70D 0.9800 .
C70B H70E 0.9800 .
C70B H70F 0.9800 .
C32 C33 1.385(7) .
C32 C34 1.406(7) 2_766
C32 S2 1.749(5) 2_766
C33 C34 1.395(7) .
C34 C32 1.406(7) 2_766
C34 C35 1.439(6) .
C35 C36 1.341(7) .
C35 H35 0.9500 .
C36 C37 1.442(6) .
C37 H37 0.9500 .
C38 C39 1.387(7) .
C38 C43 1.402(7) .
C39 C40 1.383(7) .
C39 H39 0.9500 .
C40 C41 1.395(7) .
C40 H40 0.9500 .
C41 C42 1.390(7) .
C41 C44 1.484(6) .
C42 C43 1.391(6) .
C42 H42 0.9500 .
C43 H43 0.9500 .
C44 C45 1.385(7) .
C44 C49 1.399(7) .
C45 C46 1.390(6) .
C45 H45 0.9500 .
C46 C47 1.397(7) .
C46 C50 1.488(7) .
C47 C48 1.399(7) .
C47 H47 0.9500 .
C48 C49 1.392(6) .
C48 C56 1.485(7) .
C49 H49 0.9500 .
C50 C51 1.396(7) .
C50 C55 1.405(7) .
C51 C52 1.399(8) .
C51 H51 0.9500 .
C52 C53 1.379(7) .
C52 H52 0.9500 .
C53 C54 1.379(7) .
C53 H53 0.9500 .
C54 C55 1.370(7) .
C54 H54 0.9500 .
C55 H55 0.9500 .
C56 C57 1.386(7) .
C56 C61 1.403(7) .
C57 C58 1.380(7) .
C57 H57 0.9500 .
C58 C59 1.404(7) .
C58 H58 0.9500 .
C59 C60 1.376(7) .
C59 H59 0.9500 .
C60 C61 1.382(7) .
C60 H60 0.9500 .
C61 H61 0.9500 .
C62 C71 1.475(14) .
C62 H62A 0.9900 .
C62 H62B 0.9900 .
C71 H71A 0.9800 .
C71 H71B 0.9800 .
C71 H71C 0.9800 .
C62B C71B 1.510(15) .
C62B H62C 0.9900 .
C62B H62D 0.9900 .
C71B H71D 0.9800 .
C71B H71E 0.9800 .
C71B H71F 0.9800 .
C63 H63 0.9500 .
C64 H64A 0.9800 .
C64 H64B 0.9800 .
C64 H64C 0.9800 .
C65 H65A 0.9800 .
C65 H65B 0.9800 .
C65 H65C 0.9800 .
C66 H66 0.9500 .
C67 H67A 0.9800 .
C67 H67B 0.9800 .
C67 H67C 0.9800 .
C68 H68A 0.9800 .
C68 H68B 0.9800 .
C68 H68C 0.9800 .
C69 H69 1.0000 .

loop_
_geom_torsion_atom_site_label_1
_geom_torsion_atom_site_label_2
_geom_torsion_atom_site_label_3
_geom_torsion_atom_site_label_4
_geom_torsion
_geom_torsion_site_symmetry_1
_geom_torsion_site_symmetry_4
C5 S1 C1 C2 -179.1(5) 2_666 .
C5 S1 C1 C3 1.6(4) 2_666 2_666
C31 O1 C2 C1 87.4(6) . .
C31B O1 C2 C1 87.4(6) . .
C31 O1 C2 C3 -97.5(6) . .
C31B O1 C2 C3 -97.5(6) . .
C3 C1 C2 O1 175.3(5) 2_666 .
S1 C1 C2 O1 -3.9(7) . .
C3 C1 C2 C3 0.0(8) 2_666 .
S1 C1 C2 C3 -179.2(4) . .
O1 C2 C3 C1 -175.3(4) . 2_666
C1 C2 C3 C1 0.0(8) . 2_666
O1 C2 C3 C4 4.4(8) . .
C1 C2 C3 C4 179.7(5) . .
C2 C3 C4 C5 -179.2(5) . .
C1 C3 C4 C5 0.5(6) 2_666 .
C3 C4 C5 C6 179.8(5) . .
C3 C4 C5 S1 -1.8(5) . 2_666
C7 N1 C6 C5 -177.5(4) . .
C4 C5 C6 N1 -179.1(5) . .
S1 C5 C6 N1 2.6(7) 2_666 .
C6 N1 C7 C12 30.4(7) . .
C6 N1 C7 C8 -153.2(5) . .
C12 C7 C8 C9 -1.0(8) . .
N1 C7 C8 C9 -177.5(5) . .
C7 C8 C9 C10 1.6(8) . .
C8 C9 C10 C11 -1.1(7) . .
C8 C9 C10 C13 177.4(5) . .
C9 C10 C11 C12 0.0(8) . .
C13 C10 C11 C12 -178.5(5) . .
C10 C11 C12 C7 0.7(8) . .
C8 C7 C12 C11 -0.2(8) . .
N1 C7 C12 C11 176.1(5) . .
C11 C10 C13 C18 -27.9(7) . .
C9 C10 C13 C18 153.7(5) . .
C11 C10 C13 C14 152.3(5) . .
C9 C10 C13 C14 -26.0(7) . .
C18 C13 C14 C15 -2.0(7) . .
C10 C13 C14 C15 177.8(4) . .
C13 C14 C15 C16 2.0(7) . .
C13 C14 C15 C19 179.1(4) . .
C14 C15 C16 C17 -0.7(7) . .
C19 C15 C16 C17 -177.8(4) . .
C15 C16 C17 C18 -0.4(7) . .
C15 C16 C17 C25 176.0(4) . .
C16 C17 C18 C13 0.4(7) . .
C25 C17 C18 C13 -176.0(4) . .
C14 C13 C18 C17 0.8(7) . .
C10 C13 C18 C17 -179.0(4) . .
C16 C15 C19 C24 -41.8(7) . .
C14 C15 C19 C24 141.1(5) . .
C16 C15 C19 C20 137.4(5) . .
C14 C15 C19 C20 -39.7(7) . .
C24 C19 C20 C21 0.8(7) . .
C15 C19 C20 C21 -178.4(4) . .
C19 C20 C21 C22 -1.4(7) . .
C20 C21 C22 C23 0.7(8) . .
C21 C22 C23 C24 0.5(8) . .
C22 C23 C24 C19 -1.0(8) . .
C20 C19 C24 C23 0.4(7) . .
C15 C19 C24 C23 179.6(4) . .
C18 C17 C25 C30 -38.0(7) . .
C16 C17 C25 C30 145.7(5) . .
C18 C17 C25 C26 139.5(5) . .
C16 C17 C25 C26 -36.8(7) . .
C30 C25 C26 C27 1.2(7) . .
C17 C25 C26 C27 -176.4(4) . .
C25 C26 C27 C28 -1.2(7) . .
C26 C27 C28 C29 0.5(8) . .
C27 C28 C29 C30 0.2(8) . .
C28 C29 C30 C25 -0.2(8) . .
C26 C25 C30 C29 -0.4(7) . .
C17 C25 C30 C29 177.2(5) . .
C2 O1 C31B C70 81.0(10) . .
C2 O1 C31 C70B 167.5(9) . .
C62B O2 C33 C32 -130.2(5) . .
C62 O2 C33 C32 -130.2(5) . .
C62B O2 C33 C34 52.5(7) . .
C62 O2 C33 C34 52.5(7) . .
C34 C32 C33 O2 -176.9(5) 2_766 .
S2 C32 C33 O2 3.9(7) 2_766 .
C34 C32 C33 C34 0.6(8) 2_766 .
S2 C32 C33 C34 -178.6(4) 2_766 .
O2 C33 C34 C32 176.8(5) . 2_766
C32 C33 C34 C32 -0.6(8) . 2_766
O2 C33 C34 C35 1.3(9) . .
C32 C33 C34 C35 -176.1(5) . .
C33 C34 C35 C36 177.4(5) . .
C32 C34 C35 C36 1.6(6) 2_766 .
C34 C35 C36 C37 -179.6(4) . .
C34 C35 C36 S2 -0.1(6) . .
C32 S2 C36 C35 -1.1(4) 2_766 .
C32 S2 C36 C37 178.5(4) 2_766 .
C38 N2 C37 C36 177.2(4) . .
C35 C36 C37 N2 -178.6(5) . .
S2 C36 C37 N2 1.9(7) . .
C37 N2 C38 C39 -20.6(7) . .
C37 N2 C38 C43 163.2(5) . .
C43 C38 C39 C40 -0.5(7) . .
N2 C38 C39 C40 -176.6(4) . .
C38 C39 C40 C41 0.6(7) . .
C39 C40 C41 C42 -1.2(7) . .
C39 C40 C41 C44 179.4(4) . .
C40 C41 C42 C43 1.8(7) . .
C44 C41 C42 C43 -178.8(4) . .
C41 C42 C43 C38 -1.7(7) . .
C39 C38 C43 C42 1.0(7) . .
N2 C38 C43 C42 177.5(4) . .
C42 C41 C44 C45 -154.7(5) . .
C40 C41 C44 C45 24.6(7) . .
C42 C41 C44 C49 25.0(7) . .
C40 C41 C44 C49 -155.6(5) . .
C49 C44 C45 C46 -0.2(7) . .
C41 C44 C45 C46 179.6(4) . .
C44 C45 C46 C47 -1.8(7) . .
C44 C45 C46 C50 176.1(5) . .
C45 C46 C47 C48 1.5(7) . .
C50 C46 C47 C48 -176.4(5) . .
C46 C47 C48 C49 0.6(7) . .
C46 C47 C48 C56 -180.0(4) . .
C47 C48 C49 C44 -2.6(7) . .
C56 C48 C49 C44 178.0(4) . .
C45 C44 C49 C48 2.4(7) . .
C41 C44 C49 C48 -177.3(4) . .
C45 C46 C50 C51 42.1(7) . .
C47 C46 C50 C51 -140.1(5) . .
C45 C46 C50 C55 -136.2(5) . .
C47 C46 C50 C55 41.7(7) . .
C55 C50 C51 C52 0.9(8) . .
C46 C50 C51 C52 -177.5(5) . .
C50 C51 C52 C53 -0.3(8) . .
C51 C52 C53 C54 -0.3(8) . .
C52 C53 C54 C55 0.2(8) . .
C53 C54 C55 C50 0.4(8) . .
C51 C50 C55 C54 -1.0(8) . .
C46 C50 C55 C54 177.4(5) . .
C49 C48 C56 C57 35.7(7) . .
C47 C48 C56 C57 -143.7(5) . .
C49 C48 C56 C61 -143.9(5) . .
C47 C48 C56 C61 36.8(7) . .
C61 C56 C57 C58 -2.0(7) . .
C48 C56 C57 C58 178.4(4) . .
C56 C57 C58 C59 2.0(7) . .
C57 C58 C59 C60 -0.4(7) . .
C58 C59 C60 C61 -1.2(7) . .
C59 C60 C61 C56 1.2(7) . .
C57 C56 C61 C60 0.4(7) . .
C48 C56 C61 C60 180.0(4) . .
C33 O2 C62 C71 135.9(8) . .
C33 O2 C62B C71B -138.6(7) . .
C64 N3 C63 O3 -2.3(11) . .
C65 N3 C63 O3 -177.9(7) . .
C68 N4 C66 O4 178.8(8) . .
C67 N4 C66 O4 -0.8(12) . .
